data_7709069
loop_
_publ_author_name
'Dong, Hui-Ming'
'Liu, Zhong-Yi'
'Tang, Hui-Min'
'Yang, En-Cui'
'Zhang, Yi-Quan'
'Zhao, Xiao-Jun'

_publ_section_title
;
 Slow relaxations of Dy(III) single-ion magnets dominated by simultaneous
 binding of chelating ligands in low-symmetry ligand-fields
;
_journal_name_full 'Dalton Transactions'
_journal_paper_doi 10.1039/D1DT03637H
_journal_year 2022
_chemical_formula_sum 'C31 H26 Dy N5 O6'
_chemical_formula_weight 727.07
_space_group_crystal_system triclinic
_space_group_IT_number 2
_space_group_name_Hall '-P 1'
_space_group_name_H-M_alt 'P -1'
_atom_sites_solution_hydrogens geom
_audit_creation_method SHELXL-2013
_audit_update_record
;
2016-09-23 deposited with the CCDC.	2021-12-08 downloaded from the CCDC.
;
_cell_angle_alpha 90.353(5)
_cell_angle_beta 105.031(5)
_cell_angle_gamma 111.198(4)
_cell_formula_units_Z 2
_cell_length_a 10.249(2)
_cell_length_b 10.840(3)
_cell_length_c 14.915(3)
_cell_measurement_reflns_used 3617
_cell_measurement_temperature 296(2)
_cell_measurement_theta_max 26.17
_cell_measurement_theta_min 2.22
_cell_volume 1482.8(6)
_computing_cell_refinement 'Bruker SMART'
_computing_data_collection 'Bruker SMART'
_computing_data_reduction 'Bruker SAINT'
_computing_molecular_graphics 'Bruker SHELXTL'
_computing_publication_material 'Bruker SHELXTL'
_computing_structure_refinement 'SHELXL-2013 (Sheldrick, 2013)'
_computing_structure_solution 'Bruker SHELXTL'
_diffrn_ambient_temperature 296(2)
_diffrn_measured_fraction_theta_full 0.998
_diffrn_measured_fraction_theta_max 0.998
_diffrn_measurement_device_type 'CCD area detector'
_diffrn_measurement_method 'phi and omega scans'
_diffrn_radiation_type MoK\a
_diffrn_radiation_wavelength 0.71073
_diffrn_reflns_av_R_equivalents 0.0284
_diffrn_reflns_av_unetI/netI 0.0571
_diffrn_reflns_Laue_measured_fraction_full 0.998
_diffrn_reflns_Laue_measured_fraction_max 0.998
_diffrn_reflns_limit_h_max 11
_diffrn_reflns_limit_h_min -12
_diffrn_reflns_limit_k_max 12
_diffrn_reflns_limit_k_min -13
_diffrn_reflns_limit_l_max 18
_diffrn_reflns_limit_l_min -12
_diffrn_reflns_number 9734
_diffrn_reflns_point_group_measured_fraction_full 0.998
_diffrn_reflns_point_group_measured_fraction_max 0.998
_diffrn_reflns_theta_full 25.242
_diffrn_reflns_theta_max 26.500
_diffrn_reflns_theta_min 2.028
_exptl_absorpt_coefficient_mu 2.572
_exptl_absorpt_correction_type multi-scan
_exptl_absorpt_process_details SADABS
_exptl_crystal_colour YELLOW
_exptl_crystal_density_diffrn 1.628
_exptl_crystal_density_meas ?
_exptl_crystal_description BLOCK
_exptl_crystal_F_000 722
_exptl_crystal_size_max 0.220
_exptl_crystal_size_mid 0.210
_exptl_crystal_size_min 0.180
_exptl_transmission_factor_max 0.655
_exptl_transmission_factor_min 0.602
_refine_diff_density_max 1.609
_refine_diff_density_min -0.791
_refine_diff_density_rms 0.112
_refine_ls_extinction_method none
_refine_ls_goodness_of_fit_ref 1.008
_refine_ls_hydrogen_treatment constr
_refine_ls_matrix_type full
_refine_ls_number_parameters 391
_refine_ls_number_reflns 6132
_refine_ls_number_restraints 0
_refine_ls_restrained_S_all 1.008
_refine_ls_R_factor_all 0.0489
_refine_ls_R_factor_gt 0.0373
_refine_ls_shift/su_max 0.001
_refine_ls_shift/su_mean 0.000
_refine_ls_structure_factor_coef Fsqd
_refine_ls_weighting_details
; 
 w=1/[\s^2^(Fo^2^)+(0.0325P)^2^] 
 where P=(Fo^2^+2Fc^2^)/3 
;
_refine_ls_weighting_scheme calc
_refine_ls_wR_factor_gt 0.0706
_refine_ls_wR_factor_ref 0.0746
_reflns_Friedel_coverage 0.000
_reflns_number_gt 5204
_reflns_number_total 6132
_reflns_threshold_expression 'I > 2\s(I)'
_cod_data_source_file d1dt03637h2.cif
_cod_data_source_block n160627a
_cod_depositor_comments
;
The following automatic conversions were performed:

data item '_exptl_absorpt_correction_type' value 'MULTI-SCAN' was
changed to 'multi-scan' in accordance with the
/home/data/users/saulius/crontab/automatic-downloads/rss-feeds/RSC/lib/dictionaries/cif_core.dic
dictionary named 'cif_core.dic' version 2.4.2 last updated on
2011-04-26.

data item '_exptl_crystal_density_meas' value 'NONE' was changed to
'?' -- the value is perceived as not measured.

Automatic conversion script
Id: cif_fix_values 7556 2019-12-06 15:28:31Z antanas 
;
_cod_database_code 7709069
_shelx_space_group_comment
; 
The symmetry employed for this shelxl refinement is uniquely defined 
by the following loop, which should always be used as a source of 
symmetry information in preference to the above space-group names. 
They are only intended as comments. 
;
_shelx_estimated_absorpt_t_min 0.602
_shelx_estimated_absorpt_t_max 0.655
_shelxl_version_number 2013-2

loop_
_space_group_symop_operation_xyz
'x, y, z'
'-x, -y, -z'

loop_
_atom_site_label
_atom_site_type_symbol
_atom_site_fract_x
_atom_site_fract_y
_atom_site_fract_z
_atom_site_U_iso_or_equiv
_atom_site_adp_type
_atom_site_occupancy
_atom_site_site_symmetry_order
_atom_site_calc_flag
_atom_site_refinement_flags_posn
_atom_site_refinement_flags_adp
_atom_site_refinement_flags_occupancy
_atom_site_disorder_assembly
_atom_site_disorder_group
Dy1 Dy 0.11827(2) 0.39096(2) 0.28330(2) 0.03005(7) Uani 1 1 d . . . . .
O1 O -0.0972(3) 0.2206(3) 0.2703(2) 0.0382(7) Uani 1 1 d . . . . .
O2 O 0.2659(4) 0.2807(4) 0.4852(2) 0.0607(10) Uani 1 1 d . . . . .
H2 H 0.2943 0.3619 0.4950 0.091 Uiso 1 1 calc R U . . .
O3 O 0.1407(3) 0.2707(3) 0.1750(2) 0.0433(8) Uani 1 1 d . . . . .
O4 O 0.4883(3) 0.5138(3) 0.3862(2) 0.0539(10) Uani 1 1 d . . . . .
H4 H 0.4448 0.5424 0.4147 0.081 Uiso 1 1 calc R U . . .
O5 O 0.2535(3) 0.5247(3) 0.42065(19) 0.0360(7) Uani 1 1 d . . . . .
O6 O -0.1904(3) 0.4072(3) 0.3129(2) 0.0484(8) Uani 1 1 d . . . . .
H6 H -0.2058 0.3311 0.2930 0.073 Uiso 1 1 calc R U . . .
N1 N 0.1510(4) 0.2354(4) 0.4016(2) 0.0408(9) Uani 1 1 d . . . . .
N2 N 0.3871(3) 0.4240(3) 0.3087(2) 0.0371(9) Uani 1 1 d . . . . .
N3 N -0.0394(3) 0.4780(3) 0.3486(2) 0.0348(8) Uani 1 1 d . . . . .
N4 N -0.0520(4) 0.4292(4) 0.1375(2) 0.0380(9) Uani 1 1 d . . . . .
N5 N 0.1975(4) 0.6244(4) 0.2281(2) 0.0390(9) Uani 1 1 d . . . . .
C1 C -0.1348(5) 0.0904(4) 0.2660(3) 0.0366(10) Uani 1 1 d . . . . .
C2 C -0.2712(5) 0.0044(5) 0.2090(3) 0.0489(12) Uani 1 1 d . . . . .
H2A H -0.3360 0.0402 0.1747 0.059 Uiso 1 1 calc R U . . .
C3 C -0.3110(6) -0.1323(5) 0.2028(4) 0.0667(16) Uani 1 1 d . . . . .
H3 H -0.4018 -0.1868 0.1644 0.080 Uiso 1 1 calc R U . . .
C4 C -0.2183(7) -0.1886(6) 0.2526(5) 0.086(2) Uani 1 1 d . . . . .
H4A H -0.2448 -0.2805 0.2471 0.103 Uiso 1 1 calc R U . . .
C5 C -0.0872(7) -0.1077(5) 0.3101(4) 0.0723(17) Uani 1 1 d . . . . .
H5 H -0.0250 -0.1462 0.3441 0.087 Uiso 1 1 calc R U . . .
C6 C -0.0421(5) 0.0311(5) 0.3201(3) 0.0470(12) Uani 1 1 d . . . . .
C7 C 0.0910(5) 0.1089(5) 0.3921(3) 0.0505(13) Uani 1 1 d . . . . .
H7 H 0.1351 0.0629 0.4341 0.061 Uiso 1 1 calc R U . . .
C8 C 0.2264(4) 0.2291(4) 0.1422(3) 0.0336(10) Uani 1 1 d . . . . .
C9 C 0.1677(5) 0.1346(4) 0.0631(3) 0.0416(11) Uani 1 1 d . . . . .
H9 H 0.0677 0.1020 0.0350 0.050 Uiso 1 1 calc R U . . .
C10 C 0.2528(5) 0.0888(5) 0.0260(3) 0.0515(13) Uani 1 1 d . . . . .
H10 H 0.2104 0.0265 -0.0266 0.062 Uiso 1 1 calc R U . . .
C11 C 0.4025(6) 0.1355(6) 0.0668(4) 0.0644(16) Uani 1 1 d . . . . .
H11 H 0.4608 0.1044 0.0420 0.077 Uiso 1 1 calc R U . . .
C12 C 0.4629(5) 0.2275(5) 0.1437(3) 0.0538(14) Uani 1 1 d . . . . .
H12 H 0.5632 0.2589 0.1707 0.065 Uiso 1 1 calc R U . . .
C13 C 0.3783(4) 0.2761(4) 0.1832(3) 0.0371(10) Uani 1 1 d . . . . .
C14 C 0.4512(4) 0.3731(4) 0.2659(3) 0.0403(11) Uani 1 1 d . . . . .
H14 H 0.5518 0.3998 0.2891 0.048 Uiso 1 1 calc R U . . .
C15 C 0.2621(5) 0.6380(4) 0.4619(3) 0.0350(10) Uani 1 1 d . . . . .
C16 C 0.3976(5) 0.7314(5) 0.5127(3) 0.0451(12) Uani 1 1 d . . . . .
H16 H 0.4808 0.7125 0.5183 0.054 Uiso 1 1 calc R U . . .
C17 C 0.4111(6) 0.8510(5) 0.5550(3) 0.0532(13) Uani 1 1 d . . . . .
H17 H 0.5029 0.9132 0.5857 0.064 Uiso 1 1 calc R U . . .
C18 C 0.2882(6) 0.8782(5) 0.5516(3) 0.0546(14) Uani 1 1 d . . . . .
H18 H 0.2966 0.9573 0.5817 0.065 Uiso 1 1 calc R U . . .
C19 C 0.1540(5) 0.7876(5) 0.5037(3) 0.0452(12) Uani 1 1 d . . . . .
H19 H 0.0716 0.8056 0.5027 0.054 Uiso 1 1 calc R U . . .
C20 C 0.1367(5) 0.6677(4) 0.4559(3) 0.0340(10) Uani 1 1 d . . . . .
C21 C -0.0094(5) 0.5795(4) 0.4065(3) 0.0373(10) Uani 1 1 d . . . . .
H21 H -0.0867 0.5972 0.4171 0.045 Uiso 1 1 calc R U . . .
C22 C -0.1603(5) 0.3260(5) 0.0809(3) 0.0531(13) Uani 1 1 d . . . . .
H22 H -0.1676 0.2403 0.0937 0.064 Uiso 1 1 calc R U . . .
C23 C -0.2606(6) 0.3407(6) 0.0050(3) 0.0644(16) Uani 1 1 d . . . . .
H23 H -0.3339 0.2667 -0.0328 0.077 Uiso 1 1 calc R U . . .
C24 C -0.2505(6) 0.4662(7) -0.0138(4) 0.0768(19) Uani 1 1 d . . . . .
H24 H -0.3174 0.4793 -0.0645 0.092 Uiso 1 1 calc R U . . .
C25 C -0.1401(6) 0.5728(6) 0.0433(4) 0.0727(17) Uani 1 1 d . . . . .
H25 H -0.1328 0.6589 0.0318 0.087 Uiso 1 1 calc R U . . .
C26 C -0.0394(5) 0.5525(5) 0.1179(3) 0.0433(11) Uani 1 1 d . . . . .
C27 C 0.0930(5) 0.6626(4) 0.1753(3) 0.0426(11) Uani 1 1 d . . . . .
C28 C 0.1129(7) 0.7953(5) 0.1715(4) 0.0660(16) Uani 1 1 d . . . . .
H28 H 0.0372 0.8191 0.1377 0.079 Uiso 1 1 calc R U . . .
C29 C 0.2452(8) 0.8923(6) 0.2181(4) 0.0749(18) Uani 1 1 d . . . . .
H29 H 0.2593 0.9820 0.2174 0.090 Uiso 1 1 calc R U . . .
C30 C 0.3556(7) 0.8543(5) 0.2654(4) 0.0645(16) Uani 1 1 d . . . . .
H30 H 0.4481 0.9176 0.2935 0.077 Uiso 1 1 calc R U . . .
C31 C 0.3273(5) 0.7204(5) 0.2708(3) 0.0485(12) Uani 1 1 d . . . . .
H31 H 0.4014 0.6954 0.3055 0.058 Uiso 1 1 calc R U . . .

loop_
_atom_site_aniso_label
_atom_site_aniso_U_11
_atom_site_aniso_U_22
_atom_site_aniso_U_33
_atom_site_aniso_U_23
_atom_site_aniso_U_13
_atom_site_aniso_U_12
Dy1 0.02393(11) 0.03052(12) 0.03228(12) -0.00394(8) 0.00001(7) 0.01190(9)
O1 0.0291(16) 0.0344(18) 0.0491(18) 0.0035(13) 0.0039(13) 0.0147(14)
O2 0.048(2) 0.060(2) 0.054(2) 0.0008(17) -0.0139(16) 0.016(2)
O3 0.0296(16) 0.050(2) 0.0458(18) -0.0178(15) -0.0019(13) 0.0186(15)
O4 0.0313(17) 0.062(2) 0.054(2) -0.0336(17) -0.0125(15) 0.0188(17)
O5 0.0296(15) 0.0376(17) 0.0369(16) -0.0104(13) -0.0027(12) 0.0168(14)
O6 0.0275(16) 0.054(2) 0.059(2) -0.0052(17) 0.0035(14) 0.0165(16)
N1 0.034(2) 0.042(2) 0.040(2) -0.0012(17) -0.0037(16) 0.0169(19)
N2 0.0256(18) 0.039(2) 0.037(2) -0.0131(16) -0.0051(15) 0.0113(17)
N3 0.0271(18) 0.038(2) 0.039(2) 0.0024(16) 0.0031(15) 0.0161(17)
N4 0.033(2) 0.044(2) 0.034(2) 0.0051(16) 0.0040(16) 0.0150(19)
N5 0.039(2) 0.036(2) 0.038(2) 0.0009(16) 0.0072(16) 0.0125(18)
C1 0.038(2) 0.039(3) 0.033(2) 0.0049(19) 0.0107(19) 0.014(2)
C2 0.042(3) 0.045(3) 0.049(3) 0.000(2) 0.006(2) 0.010(2)
C3 0.058(3) 0.048(4) 0.061(4) -0.009(3) -0.001(3) -0.005(3)
C4 0.098(5) 0.040(4) 0.089(5) 0.000(3) -0.008(4) 0.014(4)
C5 0.081(4) 0.043(3) 0.078(4) 0.003(3) -0.005(3) 0.026(3)
C6 0.047(3) 0.035(3) 0.053(3) 0.000(2) 0.008(2) 0.013(2)
C7 0.052(3) 0.045(3) 0.051(3) 0.009(2) -0.001(2) 0.026(3)
C8 0.035(2) 0.029(2) 0.033(2) 0.0000(17) 0.0021(18) 0.014(2)
C9 0.038(3) 0.038(3) 0.042(3) -0.007(2) 0.005(2) 0.012(2)
C10 0.059(3) 0.049(3) 0.044(3) -0.012(2) 0.014(2) 0.018(3)
C11 0.053(3) 0.074(4) 0.069(4) -0.021(3) 0.021(3) 0.026(3)
C12 0.033(3) 0.065(4) 0.059(3) -0.017(3) 0.007(2) 0.018(3)
C13 0.030(2) 0.041(3) 0.037(2) -0.0059(19) 0.0055(18) 0.014(2)
C14 0.022(2) 0.047(3) 0.048(3) -0.005(2) 0.0034(19) 0.013(2)
C15 0.040(2) 0.035(2) 0.030(2) -0.0028(18) 0.0055(18) 0.017(2)
C16 0.039(3) 0.045(3) 0.046(3) -0.009(2) 0.002(2) 0.017(2)
C17 0.051(3) 0.044(3) 0.052(3) -0.018(2) 0.002(2) 0.013(3)
C18 0.066(3) 0.038(3) 0.056(3) -0.014(2) 0.014(3) 0.019(3)
C19 0.058(3) 0.042(3) 0.046(3) 0.001(2) 0.017(2) 0.029(3)
C20 0.041(2) 0.034(2) 0.030(2) 0.0040(17) 0.0095(18) 0.017(2)
C21 0.039(3) 0.040(3) 0.042(2) 0.006(2) 0.014(2) 0.023(2)
C22 0.042(3) 0.055(3) 0.044(3) 0.004(2) 0.000(2) 0.005(3)
C23 0.047(3) 0.075(4) 0.044(3) 0.010(3) -0.004(2) 0.003(3)
C24 0.051(3) 0.100(5) 0.059(4) 0.025(3) -0.011(3) 0.023(4)
C25 0.071(4) 0.073(4) 0.067(4) 0.028(3) 0.000(3) 0.032(4)
C26 0.040(3) 0.055(3) 0.038(3) 0.012(2) 0.008(2) 0.024(2)
C27 0.054(3) 0.037(3) 0.040(3) 0.007(2) 0.013(2) 0.020(2)
C28 0.086(4) 0.051(4) 0.067(4) 0.015(3) 0.014(3) 0.038(3)
C29 0.112(5) 0.040(3) 0.069(4) 0.002(3) 0.024(4) 0.026(4)
C30 0.074(4) 0.035(3) 0.060(3) -0.004(2) 0.013(3) -0.003(3)
C31 0.052(3) 0.042(3) 0.041(3) -0.001(2) 0.008(2) 0.010(3)

loop_
_atom_type_symbol
_atom_type_description
_atom_type_scat_dispersion_real
_atom_type_scat_dispersion_imag
_atom_type_scat_source
C C 0.0033 0.0016 'International Tables Vol C Tables 4.2.6.8 and 6.1.1.4'
H H 0.0000 0.0000 'International Tables Vol C Tables 4.2.6.8 and 6.1.1.4'
N N 0.0061 0.0033 'International Tables Vol C Tables 4.2.6.8 and 6.1.1.4'
O O 0.0106 0.0060 'International Tables Vol C Tables 4.2.6.8 and 6.1.1.4'
Dy Dy -0.1892 4.4098 'International Tables Vol C Tables 4.2.6.8 and 6.1.1.4'

loop_
_geom_angle_atom_site_label_1
_geom_angle_atom_site_label_2
_geom_angle_atom_site_label_3
_geom_angle
_geom_angle_site_symmetry_1
_geom_angle_site_symmetry_3
_geom_angle_publ_flag
O3 Dy1 O1 85.44(11) . . ?
O3 Dy1 O5 140.57(10) . . ?
O1 Dy1 O5 122.35(11) . . ?
O3 Dy1 N1 92.57(12) . . ?
O1 Dy1 N1 69.79(11) . . ?
O5 Dy1 N1 74.78(11) . . ?
O3 Dy1 N3 149.50(10) . . ?
O1 Dy1 N3 71.65(10) . . ?
O5 Dy1 N3 69.93(10) . . ?
N1 Dy1 N3 97.86(12) . . ?
O3 Dy1 N4 78.62(11) . . ?
O1 Dy1 N4 76.84(11) . . ?
O5 Dy1 N4 131.05(11) . . ?
N1 Dy1 N4 146.07(12) . . ?
N3 Dy1 N4 76.78(11) . . ?
O3 Dy1 N2 69.49(10) . . ?
O1 Dy1 N2 137.98(11) . . ?
O5 Dy1 N2 71.36(9) . . ?
N1 Dy1 N2 77.98(12) . . ?
N3 Dy1 N2 140.74(10) . . ?
N4 Dy1 N2 126.96(12) . . ?
O3 Dy1 N5 102.40(12) . . ?
O1 Dy1 N5 135.70(11) . . ?
O5 Dy1 N5 77.75(11) . . ?
N1 Dy1 N5 150.72(11) . . ?
N3 Dy1 N5 81.90(11) . . ?
N4 Dy1 N5 62.64(11) . . ?
N2 Dy1 N5 83.86(11) . . ?
C1 O1 Dy1 132.7(3) . . ?
N1 O2 H2 109.5 . . ?
C8 O3 Dy1 147.9(2) . . ?
N2 O4 H4 109.5 . . ?
C15 O5 Dy1 136.3(2) . . ?
N3 O6 H6 109.5 . . ?
C7 N1 O2 110.4(4) . . ?
C7 N1 Dy1 128.0(3) . . ?
O2 N1 Dy1 120.5(3) . . ?
C14 N2 O4 110.7(3) . . ?
C14 N2 Dy1 133.0(3) . . ?
O4 N2 Dy1 116.3(2) . . ?
C21 N3 O6 112.1(3) . . ?
C21 N3 Dy1 132.5(3) . . ?
O6 N3 Dy1 115.3(2) . . ?
C26 N4 C22 118.4(4) . . ?
C26 N4 Dy1 120.8(3) . . ?
C22 N4 Dy1 120.7(3) . . ?
C31 N5 C27 117.5(4) . . ?
C31 N5 Dy1 121.6(3) . . ?
C27 N5 Dy1 118.1(3) . . ?
O1 C1 C2 120.8(4) . . ?
O1 C1 C6 121.9(4) . . ?
C2 C1 C6 117.3(4) . . ?
C3 C2 C1 121.4(5) . . ?
C3 C2 H2A 119.3 . . ?
C1 C2 H2A 119.3 . . ?
C4 C3 C2 120.9(5) . . ?
C4 C3 H3 119.5 . . ?
C2 C3 H3 119.5 . . ?
C5 C4 C3 118.9(5) . . ?
C5 C4 H4A 120.6 . . ?
C3 C4 H4A 120.6 . . ?
C4 C5 C6 122.7(5) . . ?
C4 C5 H5 118.7 . . ?
C6 C5 H5 118.7 . . ?
C5 C6 C1 118.8(4) . . ?
C5 C6 C7 118.9(5) . . ?
C1 C6 C7 122.0(4) . . ?
N1 C7 C6 124.6(4) . . ?
N1 C7 H7 117.7 . . ?
C6 C7 H7 117.7 . . ?
O3 C8 C9 120.1(4) . . ?
O3 C8 C13 122.5(3) . . ?
C9 C8 C13 117.4(4) . . ?
C10 C9 C8 122.3(4) . . ?
C10 C9 H9 118.9 . . ?
C8 C9 H9 118.9 . . ?
C9 C10 C11 120.0(4) . . ?
C9 C10 H10 120.0 . . ?
C11 C10 H10 120.0 . . ?
C12 C11 C10 119.2(4) . . ?
C12 C11 H11 120.4 . . ?
C10 C11 H11 120.4 . . ?
C11 C12 C13 122.0(4) . . ?
C11 C12 H12 119.0 . . ?
C13 C12 H12 119.0 . . ?
C12 C13 C8 119.2(4) . . ?
C12 C13 C14 118.5(4) . . ?
C8 C13 C14 122.3(4) . . ?
N2 C14 C13 124.8(4) . . ?
N2 C14 H14 117.6 . . ?
C13 C14 H14 117.6 . . ?
O5 C15 C16 120.1(4) . . ?
O5 C15 C20 121.8(4) . . ?
C16 C15 C20 118.2(4) . . ?
C17 C16 C15 121.7(4) . . ?
C17 C16 H16 119.1 . . ?
C15 C16 H16 119.1 . . ?
C18 C17 C16 120.1(4) . . ?
C18 C17 H17 119.9 . . ?
C16 C17 H17 119.9 . . ?
C19 C18 C17 119.3(4) . . ?
C19 C18 H18 120.3 . . ?
C17 C18 H18 120.3 . . ?
C18 C19 C20 122.1(4) . . ?
C18 C19 H19 119.0 . . ?
C20 C19 H19 119.0 . . ?
C19 C20 C15 118.5(4) . . ?
C19 C20 C21 117.8(4) . . ?
C15 C20 C21 123.7(3) . . ?
N3 C21 C20 124.1(4) . . ?
N3 C21 H21 117.9 . . ?
C20 C21 H21 117.9 . . ?
N4 C22 C23 123.2(5) . . ?
N4 C22 H22 118.4 . . ?
C23 C22 H22 118.4 . . ?
C24 C23 C22 118.5(5) . . ?
C24 C23 H23 120.7 . . ?
C22 C23 H23 120.7 . . ?
C23 C24 C25 118.9(5) . . ?
C23 C24 H24 120.5 . . ?
C25 C24 H24 120.5 . . ?
C24 C25 C26 120.2(5) . . ?
C24 C25 H25 119.9 . . ?
C26 C25 H25 119.9 . . ?
N4 C26 C25 120.6(5) . . ?
N4 C26 C27 116.2(4) . . ?
C25 C26 C27 123.1(5) . . ?
N5 C27 C28 121.7(5) . . ?
N5 C27 C26 115.2(4) . . ?
C28 C27 C26 123.0(4) . . ?
C29 C28 C27 119.7(5) . . ?
C29 C28 H28 120.1 . . ?
C27 C28 H28 120.1 . . ?
C30 C29 C28 118.8(5) . . ?
C30 C29 H29 120.6 . . ?
C28 C29 H29 120.6 . . ?
C29 C30 C31 118.8(5) . . ?
C29 C30 H30 120.6 . . ?
C31 C30 H30 120.6 . . ?
N5 C31 C30 123.1(5) . . ?
N5 C31 H31 118.5 . . ?
C30 C31 H31 118.5 . . ?

loop_
_geom_bond_atom_site_label_1
_geom_bond_atom_site_label_2
_geom_bond_distance
_geom_bond_site_symmetry_2
_geom_bond_publ_flag
Dy1 O3 2.178(3) . ?
Dy1 O1 2.269(3) . ?
Dy1 O5 2.293(2) . ?
Dy1 N1 2.492(4) . ?
Dy1 N3 2.521(3) . ?
Dy1 N4 2.552(3) . ?
Dy1 N2 2.570(3) . ?
Dy1 N5 2.574(4) . ?
O1 C1 1.318(5) . ?
O2 N1 1.412(4) . ?
O2 H2 0.8200 . ?
O3 C8 1.311(5) . ?
O4 N2 1.412(4) . ?
O4 H4 0.8200 . ?
O5 C15 1.334(4) . ?
O6 N3 1.406(4) . ?
O6 H6 0.8200 . ?
N1 C7 1.274(6) . ?
N2 C14 1.272(5) . ?
N3 C21 1.288(5) . ?
N4 C26 1.337(6) . ?
N4 C22 1.342(5) . ?
N5 C31 1.345(5) . ?
N5 C27 1.351(5) . ?
C1 C2 1.407(6) . ?
C1 C6 1.421(6) . ?
C2 C3 1.382(7) . ?
C2 H2A 0.9300 . ?
C3 C4 1.374(8) . ?
C3 H3 0.9300 . ?
C4 C5 1.360(7) . ?
C4 H4A 0.9300 . ?
C5 C6 1.399(7) . ?
C5 H5 0.9300 . ?
C6 C7 1.457(6) . ?
C7 H7 0.9300 . ?
C8 C9 1.405(5) . ?
C8 C13 1.410(5) . ?
C9 C10 1.369(6) . ?
C9 H9 0.9300 . ?
C10 C11 1.389(6) . ?
C10 H10 0.9300 . ?
C11 C12 1.366(6) . ?
C11 H11 0.9300 . ?
C12 C13 1.402(6) . ?
C12 H12 0.9300 . ?
C13 C14 1.458(5) . ?
C14 H14 0.9300 . ?
C15 C16 1.399(6) . ?
C15 C20 1.415(5) . ?
C16 C17 1.383(6) . ?
C16 H16 0.9300 . ?
C17 C18 1.383(7) . ?
C17 H17 0.9300 . ?
C18 C19 1.368(6) . ?
C18 H18 0.9300 . ?
C19 C20 1.409(5) . ?
C19 H19 0.9300 . ?
C20 C21 1.443(6) . ?
C21 H21 0.9300 . ?
C22 C23 1.371(7) . ?
C22 H22 0.9300 . ?
C23 C24 1.363(8) . ?
C23 H23 0.9300 . ?
C24 C25 1.372(8) . ?
C24 H24 0.9300 . ?
C25 C26 1.387(6) . ?
C25 H25 0.9300 . ?
C26 C27 1.487(6) . ?
C27 C28 1.382(7) . ?
C28 C29 1.378(8) . ?
C28 H28 0.9300 . ?
C29 C30 1.369(8) . ?
C29 H29 0.9300 . ?
C30 C31 1.381(7) . ?
C30 H30 0.9300 . ?
C31 H31 0.9300 . ?

loop_
_geom_hbond_atom_site_label_D
_geom_hbond_atom_site_label_H
_geom_hbond_atom_site_label_A
_geom_hbond_distance_DH
_geom_hbond_distance_HA
_geom_hbond_distance_DA
_geom_hbond_angle_DHA
_geom_hbond_site_symmetry_A
O2 H2 O4 0.82 2.38 2.893(4) 121.3 2_666
O2 H2 O5 0.82 2.20 2.854(5) 137.0 .
O4 H4 O5 0.82 1.93 2.630(4) 143.4 .
O6 H6 O1 0.82 1.99 2.665(4) 139.9 .
C14 H14 O6 0.93 2.54 3.435(5) 160.6 1_655
C16 H16 O2 0.93 2.58 3.491(6) 164.7 2_666
C22 H22 O1 0.93 2.58 3.055(6) 112.4 .
C31 H31 O4 0.93 2.62 3.456(6) 150.2 .

loop_
_geom_torsion_atom_site_label_1
_geom_torsion_atom_site_label_2
_geom_torsion_atom_site_label_3
_geom_torsion_atom_site_label_4
_geom_torsion
_geom_torsion_site_symmetry_1
_geom_torsion_site_symmetry_2
_geom_torsion_site_symmetry_3
_geom_torsion_site_symmetry_4
_geom_torsion_publ_flag
Dy1 O1 C1 C2 -143.5(3) . . . . ?
Dy1 O1 C1 C6 38.2(6) . . . . ?
O1 C1 C2 C3 179.0(5) . . . . ?
C6 C1 C2 C3 -2.6(7) . . . . ?
C1 C2 C3 C4 0.2(9) . . . . ?
C2 C3 C4 C5 1.4(10) . . . . ?
C3 C4 C5 C6 -0.5(10) . . . . ?
C4 C5 C6 C1 -2.0(9) . . . . ?
C4 C5 C6 C7 171.9(6) . . . . ?
O1 C1 C6 C5 -178.2(5) . . . . ?
C2 C1 C6 C5 3.4(7) . . . . ?
O1 C1 C6 C7 8.2(7) . . . . ?
C2 C1 C6 C7 -170.2(5) . . . . ?
O2 N1 C7 C6 171.9(4) . . . . ?
Dy1 N1 C7 C6 -19.9(7) . . . . ?
C5 C6 C7 N1 172.3(5) . . . . ?
C1 C6 C7 N1 -14.0(8) . . . . ?
Dy1 O3 C8 C9 175.4(4) . . . . ?
Dy1 O3 C8 C13 -4.9(9) . . . . ?
O3 C8 C9 C10 179.6(5) . . . . ?
C13 C8 C9 C10 -0.1(7) . . . . ?
C8 C9 C10 C11 0.2(8) . . . . ?
C9 C10 C11 C12 -0.3(9) . . . . ?
C10 C11 C12 C13 0.3(9) . . . . ?
C11 C12 C13 C8 -0.2(8) . . . . ?
C11 C12 C13 C14 179.3(5) . . . . ?
O3 C8 C13 C12 -179.6(5) . . . . ?
C9 C8 C13 C12 0.1(7) . . . . ?
O3 C8 C13 C14 0.9(7) . . . . ?
C9 C8 C13 C14 -179.4(4) . . . . ?
O4 N2 C14 C13 179.7(4) . . . . ?
Dy1 N2 C14 C13 1.2(8) . . . . ?
C12 C13 C14 N2 -179.4(5) . . . . ?
C8 C13 C14 N2 0.1(8) . . . . ?
Dy1 O5 C15 C16 -142.4(4) . . . . ?
Dy1 O5 C15 C20 37.5(6) . . . . ?
O5 C15 C16 C17 178.8(5) . . . . ?
C20 C15 C16 C17 -1.2(7) . . . . ?
C15 C16 C17 C18 3.3(8) . . . . ?
C16 C17 C18 C19 -2.1(8) . . . . ?
C17 C18 C19 C20 -1.2(8) . . . . ?
C18 C19 C20 C15 3.2(7) . . . . ?
C18 C19 C20 C21 -179.3(5) . . . . ?
O5 C15 C20 C19 178.1(4) . . . . ?
C16 C15 C20 C19 -2.0(6) . . . . ?
O5 C15 C20 C21 0.7(7) . . . . ?
C16 C15 C20 C21 -179.4(4) . . . . ?
O6 N3 C21 C20 178.1(4) . . . . ?
Dy1 N3 C21 C20 -5.2(7) . . . . ?
C19 C20 C21 N3 168.8(4) . . . . ?
C15 C20 C21 N3 -13.8(7) . . . . ?
C26 N4 C22 C23 -1.5(7) . . . . ?
Dy1 N4 C22 C23 175.7(4) . . . . ?
N4 C22 C23 C24 -0.2(9) . . . . ?
C22 C23 C24 C25 0.5(9) . . . . ?
C23 C24 C25 C26 1.0(9) . . . . ?
C22 N4 C26 C25 3.0(7) . . . . ?
Dy1 N4 C26 C25 -174.3(4) . . . . ?
C22 N4 C26 C27 -172.3(4) . . . . ?
Dy1 N4 C26 C27 10.4(5) . . . . ?
C24 C25 C26 N4 -2.8(8) . . . . ?
C24 C25 C26 C27 172.2(5) . . . . ?
C31 N5 C27 C28 -5.8(7) . . . . ?
Dy1 N5 C27 C28 155.3(4) . . . . ?
C31 N5 C27 C26 170.7(4) . . . . ?
Dy1 N5 C27 C26 -28.1(5) . . . . ?
N4 C26 C27 N5 11.9(6) . . . . ?
C25 C26 C27 N5 -163.3(5) . . . . ?
N4 C26 C27 C28 -171.7(5) . . . . ?
C25 C26 C27 C28 13.1(8) . . . . ?
N5 C27 C28 C29 4.0(8) . . . . ?
C26 C27 C28 C29 -172.3(5) . . . . ?
C27 C28 C29 C30 1.5(9) . . . . ?
C28 C29 C30 C31 -4.8(9) . . . . ?
C27 N5 C31 C30 2.4(7) . . . . ?
Dy1 N5 C31 C30 -158.1(4) . . . . ?
C29 C30 C31 N5 3.0(8) . . . . ?
